data_1503984
loop_
_publ_author_name
'Tang, Yuchen'
'Fettinger, James C.'
'Shaw, Jared T.'

_publ_section_title
;
 One-step synthesis of complex nitrogen heterocycles from imines and
 alkyl-substituted maleic anhydrides.
;
_journal_issue 17
_journal_name_full 'Organic letters'
_journal_page_first 3802
_journal_page_last 3805
_journal_paper_doi 10.1021/ol901018k
_journal_volume 11
_journal_year 2009
_chemical_formula_moiety 'C19 H21 N O5'
_chemical_formula_sum 'C19 H21 N O5'
_chemical_formula_weight 343.37
_chemical_name_systematic
; 
 ? 
;
_space_group_IT_number 14
_symmetry_cell_setting monoclinic
_symmetry_space_group_name_Hall '-P 2yn'
_symmetry_space_group_name_H-M 'P 1 21/n 1'
_atom_sites_solution_hydrogens geom
_atom_sites_solution_primary direct
_atom_sites_solution_secondary difmap
_audit_creation_method SHELXL-97
_cell_angle_alpha 90.00
_cell_angle_beta 107.4730(10)
_cell_angle_gamma 90.00
_cell_formula_units_Z 4
_cell_length_a 7.8324(5)
_cell_length_b 25.8462(18)
_cell_length_c 8.3639(6)
_cell_measurement_reflns_used 4167
_cell_measurement_temperature 90(2)
_cell_measurement_theta_max 27.04
_cell_measurement_theta_min 2.67
_cell_volume 1615.04(19)
_computing_cell_refinement 'SAINT (7.46A) (Bruker, 2006)'
_computing_data_collection 'SMART (Version 5.054) (Bruker, 2002)'
_computing_data_reduction 'SAINT (7.46A) (Bruker, 2006)'
_computing_molecular_graphics 'SHELXTL 5.1, XP (Sheldrick, 1994)'
_computing_publication_material SHELXL97
_computing_structure_refinement 'SHELXL-97 (Sheldrick, 2008)'
_computing_structure_solution 'SHELXS-97 (Sheldrick, 2008)'
_diffrn_ambient_temperature 90(2)
_diffrn_measured_fraction_theta_full 1.000
_diffrn_measured_fraction_theta_max 1.000
_diffrn_measurement_device_type 'Bruker SMART1000 CCD'
_diffrn_measurement_method '\w and \f'
_diffrn_radiation_monochromator graphite
_diffrn_radiation_source 'fine-focus sealed tube'
_diffrn_radiation_type MoK\a
_diffrn_radiation_wavelength 0.71073
_diffrn_reflns_av_R_equivalents 0.0492
_diffrn_reflns_av_sigmaI/netI 0.0373
_diffrn_reflns_limit_h_max 10
_diffrn_reflns_limit_h_min -10
_diffrn_reflns_limit_k_max 33
_diffrn_reflns_limit_k_min -33
_diffrn_reflns_limit_l_max 10
_diffrn_reflns_limit_l_min -10
_diffrn_reflns_number 14356
_diffrn_reflns_theta_full 27.50
_diffrn_reflns_theta_max 27.50
_diffrn_reflns_theta_min 2.67
_exptl_absorpt_coefficient_mu 0.102
_exptl_absorpt_correction_T_max 0.9850
_exptl_absorpt_correction_T_min 0.9656
_exptl_absorpt_correction_type numerical
_exptl_absorpt_process_details 'SADABS 2008/1 (Sheldrick, 2008)'
_exptl_crystal_colour Colorless
_exptl_crystal_density_diffrn 1.412
_exptl_crystal_density_method 'not measured'
_exptl_crystal_description Cut_Block
_exptl_crystal_F_000 728
_exptl_crystal_size_max 0.34
_exptl_crystal_size_mid 0.29
_exptl_crystal_size_min 0.19
_refine_diff_density_max 0.393
_refine_diff_density_min -0.254
_refine_diff_density_rms 0.060
_refine_ls_extinction_method none
_refine_ls_goodness_of_fit_ref 1.089
_refine_ls_hydrogen_treatment mixed
_refine_ls_matrix_type full
_refine_ls_number_parameters 310
_refine_ls_number_reflns 3696
_refine_ls_number_restraints 0
_refine_ls_restrained_S_all 1.089
_refine_ls_R_factor_all 0.0864
_refine_ls_R_factor_gt 0.0418
_refine_ls_shift/su_max 0.000
_refine_ls_shift/su_mean 0.000
_refine_ls_structure_factor_coef Fsqd
_refine_ls_weighting_details 'calc w=1/[\s^2^(Fo^2^)+(0.0392P)^2^+0.8439P] where P=(Fo^2^+2Fc^2^)/3'
_refine_ls_weighting_scheme calc
_refine_ls_wR_factor_gt 0.0932
_refine_ls_wR_factor_ref 0.1104
_reflns_number_gt 2516
_reflns_number_total 3696
_reflns_threshold_expression >2sigma(I)
_cod_data_source_file ol901018k_si_002.cif
_cod_data_source_block jf1658fmi
_cod_depositor_comments
;
The following automatic conversions were performed:

'_symmetry_cell_setting' value 'Monoclinic' changed to 'monoclinic'
according to /home/saulius/struct/CIF-dictionaries/cif_core.dic
dictionary named 'cif_core.dic' version 2.4.2 from
2011-04-26.

'_exptl_absorpt_correction_type' value 'Numerical'
changed to 'numerical' according to
/home/saulius/struct/CIF-dictionaries/cif_core.dic dictionary named
'cif_core.dic' version 2.4.2 from 2011-04-26.

Automatic conversion script
Id: cif_fix_values 1715 2011-07-08 13:25:40Z adriana 
;
_cod_original_sg_symbol_H-M 'P 21/n'
_cod_database_code 1503984

loop_
_symmetry_equiv_pos_as_xyz
'x, y, z'
'-x+1/2, y+1/2, -z+1/2'
'-x, -y, -z'
'x-1/2, -y-1/2, z-1/2'

loop_
_atom_site_label
_atom_site_type_symbol
_atom_site_fract_x
_atom_site_fract_y
_atom_site_fract_z
_atom_site_U_iso_or_equiv
_atom_site_adp_type
_atom_site_occupancy
_atom_site_symmetry_multiplicity
_atom_site_calc_flag
O1 O 0.01147(17) 0.20586(5) 0.54228(15) 0.0223(3) Uani 1 1 d
C1 C 0.0704(2) 0.19074(6) 0.4286(2) 0.0176(4) Uani 1 1 d
C1A C -0.0234(2) 0.18709(6) 0.2472(2) 0.0169(4) Uani 1 1 d
N1A N 0.23745(19) 0.17196(5) 0.45466(17) 0.0171(3) Uani 1 1 d
C2 C -0.1985(2) 0.18945(7) 0.1757(2) 0.0209(4) Uani 1 1 d
H2 H -0.274(2) 0.1977(7) 0.243(2) 0.015(5) Uiso 1 1 d
C3 C -0.2828(3) 0.17653(7) -0.0057(2) 0.0224(4) Uani 1 1 d
H3A H -0.368(3) 0.2032(8) -0.055(2) 0.026(5) Uiso 1 1 d
H3B H -0.351(3) 0.1452(8) -0.010(2) 0.022(5) Uiso 1 1 d
C4 C -0.1467(3) 0.16943(7) -0.1009(2) 0.0223(4) Uani 1 1 d
H4A H -0.110(2) 0.2033(7) -0.134(2) 0.015(5) Uiso 1 1 d
H4B H -0.199(3) 0.1495(8) -0.205(3) 0.028(5) Uiso 1 1 d
C5 C 0.0198(2) 0.14019(7) 0.0023(2) 0.0199(4) Uani 1 1 d
H5A H 0.108(2) 0.1336(7) -0.068(2) 0.017(5) Uiso 1 1 d
H5B H -0.016(2) 0.1057(8) 0.033(2) 0.020(5) Uiso 1 1 d
C5A C 0.1123(2) 0.17161(6) 0.1606(2) 0.0161(4) Uani 1 1 d
C5B C 0.2641(2) 0.14619(6) 0.3073(2) 0.0161(4) Uani 1 1 d
H5 H 0.381(2) 0.1562(7) 0.298(2) 0.011(4) Uiso 1 1 d
C5C C 0.2626(2) 0.08773(6) 0.3311(2) 0.0161(4) Uani 1 1 d
C6 C 0.2708(2) 0.05449(7) 0.2003(2) 0.0174(4) Uani 1 1 d
H6 H 0.277(2) 0.0686(7) 0.098(2) 0.012(4) Uiso 1 1 d
C7 C 0.2695(2) 0.00155(7) 0.2180(2) 0.0179(4) Uani 1 1 d
O7 O 0.27434(19) -0.03359(5) 0.09587(15) 0.0245(3) Uani 1 1 d
C8 C 0.2640(2) -0.02014(6) 0.3702(2) 0.0184(4) Uani 1 1 d
O8 O 0.26033(18) -0.07282(5) 0.37556(15) 0.0243(3) Uani 1 1 d
C9 C 0.2652(2) 0.01231(7) 0.5016(2) 0.0193(4) Uani 1 1 d
H9 H 0.269(3) -0.0029(7) 0.610(2) 0.021(5) Uiso 1 1 d
C9A C 0.2669(2) 0.06631(7) 0.4853(2) 0.0173(4) Uani 1 1 d
C10 C 0.2821(3) 0.09916(7) 0.6400(2) 0.0198(4) Uani 1 1 d
H10A H 0.367(2) 0.0831(7) 0.732(2) 0.016(5) Uiso 1 1 d
H10B H 0.165(3) 0.1006(8) 0.664(2) 0.026(5) Uiso 1 1 d
C11 C 0.3431(3) 0.15378(7) 0.6192(2) 0.0198(4) Uani 1 1 d
H11A H 0.465(3) 0.1537(7) 0.621(2) 0.017(5) Uiso 1 1 d
H11B H 0.325(2) 0.1769(7) 0.704(2) 0.017(5) Uiso 1 1 d
C12 C 0.1887(2) 0.22077(7) 0.1034(2) 0.0177(4) Uani 1 1 d
O12 O 0.11811(18) 0.26251(5) 0.08986(17) 0.0264(3) Uani 1 1 d
O13 O 0.33741(18) 0.21120(5) 0.06408(17) 0.0262(3) Uani 1 1 d
H13 H 0.384(4) 0.2437(11) 0.044(3) 0.067(9) Uiso 1 1 d
C13 C 0.2462(3) -0.01386(8) -0.0684(2) 0.0262(4) Uani 1 1 d
H13A H 0.348(3) 0.0067(8) -0.075(2) 0.019(5) Uiso 1 1 d
H13B H 0.138(3) 0.0064(9) -0.104(3) 0.035(6) Uiso 1 1 d
H13C H 0.243(3) -0.0440(9) -0.138(3) 0.039(6) Uiso 1 1 d
C14 C 0.2485(3) -0.09616(7) 0.5268(2) 0.0229(4) Uani 1 1 d
H14A H 0.358(3) -0.0889(7) 0.620(3) 0.022(5) Uiso 1 1 d
H14B H 0.243(2) -0.1327(8) 0.508(2) 0.023(5) Uiso 1 1 d
H14C H 0.135(3) -0.0851(8) 0.552(2) 0.023(5) Uiso 1 1 d

loop_
_atom_site_aniso_label
_atom_site_aniso_U_11
_atom_site_aniso_U_22
_atom_site_aniso_U_33
_atom_site_aniso_U_23
_atom_site_aniso_U_13
_atom_site_aniso_U_12
O1 0.0284(7) 0.0211(6) 0.0205(7) -0.0026(5) 0.0120(6) 0.0015(5)
C1 0.0213(9) 0.0115(8) 0.0207(9) 0.0003(6) 0.0072(7) -0.0034(7)
C1A 0.0202(9) 0.0123(8) 0.0193(9) 0.0015(6) 0.0079(7) 0.0005(7)
N1A 0.0194(8) 0.0158(7) 0.0157(7) -0.0015(6) 0.0048(6) -0.0001(6)
C2 0.0218(9) 0.0185(9) 0.0241(10) 0.0011(7) 0.0095(8) 0.0022(7)
C3 0.0191(9) 0.0199(9) 0.0242(10) 0.0005(8) 0.0007(8) 0.0015(8)
C4 0.0255(10) 0.0206(9) 0.0170(9) -0.0028(7) 0.0005(8) 0.0025(8)
C5 0.0227(10) 0.0164(9) 0.0190(9) -0.0027(7) 0.0036(7) 0.0012(7)
C5A 0.0180(9) 0.0141(8) 0.0154(8) 0.0000(6) 0.0041(7) 0.0004(6)
C5B 0.0175(9) 0.0147(8) 0.0164(8) -0.0007(6) 0.0056(7) -0.0010(7)
C5C 0.0142(8) 0.0155(8) 0.0189(9) 0.0003(6) 0.0052(7) 0.0006(6)
C6 0.0185(9) 0.0200(9) 0.0140(8) 0.0010(7) 0.0054(7) 0.0008(7)
C7 0.0191(9) 0.0194(9) 0.0154(8) -0.0025(7) 0.0054(7) 0.0007(7)
O7 0.0421(8) 0.0171(6) 0.0164(6) -0.0012(5) 0.0121(6) 0.0013(6)
C8 0.0200(9) 0.0140(8) 0.0206(9) 0.0002(7) 0.0054(7) -0.0003(7)
O8 0.0402(8) 0.0135(6) 0.0204(7) 0.0010(5) 0.0107(6) -0.0019(5)
C9 0.0230(9) 0.0191(9) 0.0159(9) 0.0007(7) 0.0059(7) -0.0013(7)
C9A 0.0165(9) 0.0181(8) 0.0174(8) -0.0016(7) 0.0054(7) -0.0007(7)
C10 0.0240(10) 0.0187(9) 0.0156(9) -0.0005(7) 0.0042(8) 0.0008(7)
C11 0.0231(10) 0.0185(9) 0.0157(9) -0.0025(7) 0.0028(7) -0.0007(7)
C12 0.0202(9) 0.0172(9) 0.0146(8) -0.0015(6) 0.0037(7) -0.0006(7)
O12 0.0290(8) 0.0175(7) 0.0352(8) 0.0023(6) 0.0135(6) 0.0010(5)
O13 0.0273(7) 0.0205(7) 0.0370(8) 0.0054(6) 0.0188(6) 0.0013(6)
C13 0.0393(13) 0.0239(10) 0.0173(10) -0.0009(8) 0.0111(9) -0.0004(9)
C14 0.0310(11) 0.0186(9) 0.0203(10) 0.0030(7) 0.0095(9) -0.0022(8)

loop_
_atom_type_symbol
_atom_type_description
_atom_type_scat_dispersion_real
_atom_type_scat_dispersion_imag
_atom_type_scat_source
C C 0.0033 0.0016 'International Tables Vol C Tables 4.2.6.8 and 6.1.1.4'
H H 0.0000 0.0000 'International Tables Vol C Tables 4.2.6.8 and 6.1.1.4'
N N 0.0061 0.0033 'International Tables Vol C Tables 4.2.6.8 and 6.1.1.4'
O O 0.0106 0.0060 'International Tables Vol C Tables 4.2.6.8 and 6.1.1.4'

loop_
_geom_angle_atom_site_label_1
_geom_angle_atom_site_label_2
_geom_angle_atom_site_label_3
_geom_angle
O1 C1 N1A 123.79(16)
O1 C1 C1A 128.59(16)
N1A C1 C1A 107.56(14)
C2 C1A C1 126.14(16)
C2 C1A C5A 125.41(16)
C1 C1A C5A 107.77(14)
C1 N1A C11 121.14(15)
C1 N1A C5B 113.72(14)
C11 N1A C5B 117.59(14)
C1A C2 C3 121.95(17)
C1A C2 H2 119.2(11)
C3 C2 H2 118.8(11)
C2 C3 C4 113.06(15)
C2 C3 H3A 108.4(12)
C4 C3 H3A 111.2(12)
C2 C3 H3B 107.2(11)
C4 C3 H3B 110.4(11)
H3A C3 H3B 106.3(16)
C3 C4 C5 112.12(16)
C3 C4 H4A 110.4(10)
C5 C4 H4A 108.8(10)
C3 C4 H4B 110.6(12)
C5 C4 H4B 107.3(12)
H4A C4 H4B 107.4(16)
C4 C5 C5A 109.05(14)
C4 C5 H5A 111.0(10)
C5A C5 H5A 110.6(10)
C4 C5 H5B 109.3(11)
C5A C5 H5B 110.3(11)
H5A C5 H5B 106.6(14)
C1A C5A C5 109.64(14)
C1A C5A C12 109.01(13)
C5 C5A C12 107.13(14)
C1A C5A C5B 102.32(13)
C5 C5A C5B 120.09(14)
C12 C5A C5B 108.27(14)
N1A C5B C5C 109.31(13)
N1A C5B C5A 101.53(13)
C5C C5B C5A 118.83(14)
N1A C5B H5 108.6(10)
C5C C5B H5 108.5(10)
C5A C5B H5 109.6(10)
C9A C5C C6 118.85(15)
C9A C5C C5B 121.03(15)
C6 C5C C5B 119.94(15)
C7 C6 C5C 121.33(16)
C7 C6 H6 119.0(11)
C5C C6 H6 119.7(11)
O7 C7 C6 125.03(15)
O7 C7 C8 115.15(15)
C6 C7 C8 119.82(16)
C7 O7 C13 116.79(14)
O8 C8 C9 125.20(16)
O8 C8 C7 115.80(15)
C9 C8 C7 119.00(16)
C8 O8 C14 117.26(14)
C8 C9 C9A 121.70(16)
C8 C9 H9 118.9(11)
C9A C9 H9 119.3(11)
C5C C9A C9 119.10(16)
C5C C9A C10 122.59(15)
C9 C9A C10 118.25(15)
C11 C10 C9A 111.64(15)
C11 C10 H10A 109.5(11)
C9A C10 H10A 107.7(11)
C11 C10 H10B 109.1(12)
C9A C10 H10B 110.5(12)
H10A C10 H10B 108.3(16)
N1A C11 C10 107.44(14)
N1A C11 H11A 107.4(11)
C10 C11 H11A 110.3(11)
N1A C11 H11B 109.0(11)
C10 C11 H11B 111.7(11)
H11A C11 H11B 110.8(15)
O12 C12 O13 123.90(16)
O12 C12 C5A 123.98(16)
O13 C12 C5A 112.06(14)
C12 O13 H13 107.0(17)
O7 C13 H13A 111.1(11)
O7 C13 H13B 111.0(13)
H13A C13 H13B 110.2(17)
O7 C13 H13C 105.1(13)
H13A C13 H13C 106.4(17)
H13B C13 H13C 112.9(18)
O8 C14 H14A 110.2(11)
O8 C14 H14B 106.2(12)
H14A C14 H14B 107.6(16)
O8 C14 H14C 111.1(11)
H14A C14 H14C 112.9(16)
H14B C14 H14C 108.5(16)

loop_
_geom_bond_atom_site_label_1
_geom_bond_atom_site_label_2
_geom_bond_distance
O1 C1 1.238(2)
C1 N1A 1.350(2)
C1 C1A 1.477(2)
C1A C2 1.323(2)
C1A C5A 1.508(2)
N1A C11 1.455(2)
N1A C5B 1.470(2)
C2 C3 1.499(3)
C2 H2 0.955(19)
C3 C4 1.521(3)
C3 H3A 0.96(2)
C3 H3B 0.97(2)
C4 C5 1.530(2)
C4 H4A 0.987(19)
C4 H4B 0.99(2)
C5 C5A 1.537(2)
C5 H5A 1.042(19)
C5 H5B 0.992(19)
C5A C12 1.541(2)
C5A C5B 1.573(2)
C5B C5C 1.525(2)
C5B H5 0.976(18)
C5C C9A 1.394(2)
C5C C6 1.408(2)
C6 C7 1.377(2)
C6 H6 0.943(18)
C7 O7 1.376(2)
C7 C8 1.404(2)
O7 C13 1.420(2)
C8 O8 1.363(2)
C8 C9 1.380(2)
O8 C14 1.430(2)
C9 C9A 1.403(2)
C9 H9 0.980(19)
C9A C10 1.522(2)
C10 C11 1.517(2)
C10 H10A 0.950(19)
C10 H10B 1.00(2)
C11 H11A 0.947(19)
C11 H11B 0.971(19)
C12 O12 1.202(2)
C12 O13 1.325(2)
O13 H13 0.95(3)
C13 H13A 0.97(2)
C13 H13B 0.97(2)
C13 H13C 0.97(2)
C14 H14A 0.99(2)
C14 H14B 0.96(2)
C14 H14C 1.01(2)

loop_
_geom_hbond_atom_site_label_D
_geom_hbond_atom_site_label_H
_geom_hbond_atom_site_label_A
_geom_hbond_distance_DH
_geom_hbond_distance_HA
_geom_hbond_distance_DA
_geom_hbond_angle_DHA
_geom_hbond_site_symmetry_A
O13 H13 O1 0.95(3) 1.64(3) 2.5761(18) 166(3) 4_665
